data_4107930
loop_
_publ_author_name
'Hye Jin Choi'
'Mircea Dinc\(a'
'Jeffrey R. Long'

_publ_contact_author_address 'Department of Chemistry, University of California, Berkeley, CA 94720   '
_publ_contact_author_email jrlong@berkeley.edu
_publ_contact_author_name 'Prof. Jeffrey R. Long'
_publ_contact_author_phone 510-643-3832
_publ_section_title
;
 Broadly Hysteretic H2Adsorption in the Microporous Metal-Organic
 Framework Co(1,4-benzenedipyrazolate)
;
_journal_name_full 'Journal of the American Chemical Society'
_journal_page_first 7848
_journal_page_last 7850
_journal_paper_doi 10.1021/ja8024092
_journal_volume 130
_journal_year 2008
_chemical_formula_moiety 'C22 H32 Co N6 O3'
_chemical_formula_sum 'C22 H32 Co N6 O3'
_chemical_formula_weight 487.47
_chemical_name_systematic
; 
 ? 
;
_space_group_IT_number 17
_symmetry_cell_setting orthorhombic
_symmetry_space_group_name_Hall 'P 2c 2'
_symmetry_space_group_name_H-M 'P 2 2 21'
_atom_sites_solution_hydrogens geom
_atom_sites_solution_primary direct
_atom_sites_solution_secondary difmap
_audit_creation_method SHELXL-97
_cell_angle_alpha 90.00
_cell_angle_beta 90.00
_cell_angle_gamma 90.00
_cell_formula_units_Z 4
_cell_length_a 13.2529(19)
_cell_length_b 13.253
_cell_length_c 13.995(2)
_cell_measurement_reflns_used 83
_cell_measurement_temperature 193(2)
_cell_measurement_theta_max 25.4
_cell_measurement_theta_min 2.3
_cell_volume 2458.1(5)
_computing_structure_refinement 'SHELXL-97 (Sheldrick, 1997)'
_computing_structure_solution 'SHELXS-97 (Sheldrick, 1990)'
_diffrn_ambient_temperature 193(2)
_diffrn_measured_fraction_theta_full 0.997
_diffrn_measured_fraction_theta_max 0.997
_diffrn_radiation_monochromator graphite
_diffrn_radiation_source 'fine-focus sealed tube'
_diffrn_radiation_type 'Mo K\a'
_diffrn_radiation_wavelength 0.77490
_diffrn_reflns_av_R_equivalents 0.0741
_diffrn_reflns_av_sigmaI/netI 0.0492
_diffrn_reflns_limit_h_max 14
_diffrn_reflns_limit_h_min -14
_diffrn_reflns_limit_k_max 14
_diffrn_reflns_limit_k_min -14
_diffrn_reflns_limit_l_max 15
_diffrn_reflns_limit_l_min -15
_diffrn_reflns_number 17704
_diffrn_reflns_theta_full 25.45
_diffrn_reflns_theta_max 25.45
_diffrn_reflns_theta_min 1.59
_exptl_absorpt_coefficient_mu 0.919
_exptl_absorpt_correction_T_max 1
_exptl_absorpt_correction_T_min 0.649824
_exptl_absorpt_correction_type empirical
_exptl_crystal_colour purple
_exptl_crystal_density_diffrn 1.317
_exptl_crystal_description needle
_exptl_crystal_F_000 1028
_exptl_crystal_size_max 0.20
_exptl_crystal_size_mid 0.03
_exptl_crystal_size_min 0.03
_refine_diff_density_max 0.670
_refine_diff_density_min -0.805
_refine_diff_density_rms 0.202
_refine_ls_abs_structure_details 'Flack H D (1983), Acta Cryst. A39, 876-881'
_refine_ls_abs_structure_Flack 0.00
_refine_ls_extinction_method none
_refine_ls_goodness_of_fit_ref 1.677
_refine_ls_hydrogen_treatment mixed
_refine_ls_matrix_type full
_refine_ls_number_parameters 221
_refine_ls_number_reflns 3515
_refine_ls_number_restraints 24
_refine_ls_restrained_S_all 1.755
_refine_ls_R_factor_all 0.0904
_refine_ls_R_factor_gt 0.0781
_refine_ls_shift/su_max 3.948
_refine_ls_shift/su_mean 0.172
_refine_ls_structure_factor_coef Fsqd
_refine_ls_weighting_details 'calc w=1/[\s^2^(Fo^2^)+(0.1000P)^2^+0.0000P] where P=(Fo^2^+2Fc^2^)/3'
_refine_ls_weighting_scheme calc
_refine_ls_wR_factor_gt 0.2116
_refine_ls_wR_factor_ref 0.2211
_reflns_number_gt 3100
_reflns_number_total 3515
_reflns_threshold_expression >2sigma(I)
_cod_data_source_file ja8024092-file001.cif
_cod_data_source_block CoBDP
_cod_database_code 4107930

loop_
_symmetry_equiv_pos_as_xyz
'x, y, z'
'-x, -y, z+1/2'
'-x, y, -z+1/2'
'x, -y, -z'

loop_
_atom_site_label
_atom_site_type_symbol
_atom_site_fract_x
_atom_site_fract_y
_atom_site_fract_z
_atom_site_U_iso_or_equiv
_atom_site_adp_type
_atom_site_occupancy
_atom_site_symmetry_multiplicity
_atom_site_calc_flag
_atom_site_refinement_flags
Co1 Co 0.02942(11) -0.00258(18) 0.12730(9) 0.0351(4) Uani 1 1 d .
N1 N 0.0239(14) 0.1229(11) 0.2087(8) 0.059(5) Uani 1 1 d D
N2 N 0.1521(5) 0.0052(12) 0.0502(6) 0.036(2) Uani 1 1 d .
N3 N 0.9053(8) -0.0193(9) 0.0464(6) 0.042(3) Uani 1 1 d .
N4 N 0.0227(8) 0.8787(8) 0.2069(8) 0.027(3) Uani 1 1 d .
C1 C 0.2484(9) 0.002(2) 0.0741(9) 0.062(4) Uani 1 1 d .
H1 H 0.2706 0.0023 0.1386 0.074 Uiso 1 1 calc R
C2 C 0.0424(9) 0.2147(9) 0.1865(8) 0.024(3) Uani 1 1 d D
H2 H 0.0808 0.2349 0.1325 0.029 Uiso 1 1 calc R
C3 C 0.0000 0.2798(18) 0.2500 0.057(9) Uani 1 2 d SD
C4 C 0.0000 0.380(3) 0.2500 0.062(10) Uani 1 2 d SD
C5 C 0.3121(11) 0.0000 0.0000 0.044(5) Uani 1 2 d S
C6 C 0.0281(8) 0.4463(12) 0.1768(15) 0.080(7) Uani 1 1 d D
H6 H 0.0498 0.4130 0.1203 0.096 Uiso 1 1 calc R
C7 C 0.0308(7) 0.5503(10) 0.1699(6) 0.052(5) Uani 1 1 d D
H7 H 0.0526 0.5826 0.1129 0.062 Uiso 1 1 calc R
C8 C 0.0000 0.6068(14) 0.2500 0.018(5) Uani 1 2 d SD
C9 C 0.0000 0.712(2) 0.2500 0.044(8) Uani 1 2 d S
C10 C 0.4241(11) 0.0000 0.0000 0.049(4) Uani 1 2 d SD
C11 C 0.4762(9) -0.0029(10) 0.0874(9) 0.067(4) Uani 1 1 d D
H11 H 0.4411 -0.0048 0.1466 0.081 Uiso 1 1 calc R
C12 C 0.5777(9) -0.0028(10) 0.0843(9) 0.076(5) Uani 1 1 d D
H12 H 0.6134 -0.0047 0.1431 0.091 Uiso 1 1 calc R
C13 C 0.6337(13) 0.0000 0.0000 0.070(6) Uani 1 2 d SD
C14 C 0.7454(10) 0.0000 0.0000 0.048(5) Uani 1 2 d SD
C15 C 0.8141(9) -0.0248(7) 0.0775(8) 0.031(3) Uani 1 1 d D
C16 C 0.0293(16) 0.7771(11) 0.1748(12) 0.058(5) Uani 1 1 d .
N5 N 0.2570(15) 0.2968(16) -0.6027(13) 0.121(6) Uiso 1 1 d D
C17 C 0.329(2) 0.371(2) -0.641(2) 0.084(10) Uiso 0.50 1 d PD
C18 C 0.278(2) 0.450(2) -0.7035(19) 0.123(8) Uiso 1 1 d D
C19 C 0.245(2) 0.213(2) -0.6743(18) 0.139(9) Uiso 1 1 d D
C20 C 0.321(2) 0.178(2) -0.7448(16) 0.111(7) Uiso 1 1 d D
C21 C 0.276(3) 0.292(5) -0.4996(19) 0.38(4) Uiso 1 1 d D
O1 O 0.1937(16) 0.3045(15) -0.4555(12) 0.135(6) Uiso 1 1 d D
O2 O 0.1709(6) 0.3044(7) -0.9979(9) 0.065(2) Uiso 1 1 d D
C26 C 0.2519(13) 0.2962(19) -1.0422(13) 0.106(6) Uiso 1 1 d D
N6 N 0.3391(10) 0.2976(10) -0.9889(12) 0.078(3) Uiso 1 1 d D
C25 C 0.476(3) 0.363(3) -0.923(2) 0.156(11) Uiso 1 1 d D
C22 C 0.430(3) 0.247(4) -1.025(3) 0.225(18) Uiso 1 1 d D
C23 C 0.533(8) 0.34(3) -1.033(19) 0.8(3) Uiso 1 1 d D
C24 C 0.381(3) 0.303(5) -0.891(2) 0.31(3) Uiso 1 1 d D
O3 O 0.171(8) 0.258(8) -0.287(6) 0.75(8) Uiso 1 1 d .

loop_
_atom_site_aniso_label
_atom_site_aniso_U_11
_atom_site_aniso_U_22
_atom_site_aniso_U_33
_atom_site_aniso_U_23
_atom_site_aniso_U_13
_atom_site_aniso_U_12
Co1 0.0284(8) 0.0349(8) 0.0421(7) 0.0000(15) 0.0001(7) -0.0006(15)
N1 0.081(11) 0.067(12) 0.028(6) -0.025(7) -0.020(8) 0.029(10)
N2 0.010(4) 0.050(6) 0.047(5) 0.026(8) -0.001(3) 0.002(7)
N3 0.042(6) 0.054(9) 0.030(4) -0.011(5) -0.009(4) -0.007(6)
N4 0.003(5) 0.012(6) 0.066(7) -0.022(5) 0.015(5) 0.004(5)
C1 0.048(7) 0.097(11) 0.040(7) 0.032(12) -0.004(6) 0.013(13)
C2 0.024(7) 0.025(8) 0.024(6) -0.008(5) 0.002(5) -0.013(6)
C3 0.000(11) 0.028(15) 0.14(3) 0.000 0.000(10) 0.000
C4 0.000(12) 0.08(3) 0.10(2) 0.000 0.002(10) 0.000
C5 0.036(9) 0.035(9) 0.060(11) 0.043(13) 0.000 0.000
C6 0.074(11) 0.037(11) 0.129(18) -0.061(11) -0.048(14) 0.001(10)
C7 0.107(12) 0.048(10) 0.001(5) -0.019(6) 0.045(8) 0.003(9)
C8 0.031(14) 0.000(9) 0.023(9) 0.000 0.004(7) 0.000
C9 0.07(2) 0.064(19) 0.000(8) 0.000 -0.011(8) 0.000
C10 0.029(8) 0.047(10) 0.072(12) 0.036(14) 0.000 0.000
C11 0.018(5) 0.108(10) 0.076(8) 0.032(14) 0.005(7) -0.015(13)
C12 0.041(7) 0.131(14) 0.054(8) -0.057(12) -0.004(6) 0.032(13)
C13 0.027(9) 0.129(18) 0.053(11) 0.01(2) 0.000 0.000
C14 0.013(7) 0.075(12) 0.058(11) 0.031(18) 0.000 0.000
C15 0.022(6) 0.025(8) 0.047(7) 0.005(4) -0.008(5) -0.012(4)
C16 0.083(12) 0.008(7) 0.085(11) -0.004(7) -0.045(10) -0.016(7)

loop_
_atom_type_symbol
_atom_type_description
_atom_type_scat_dispersion_real
_atom_type_scat_dispersion_imag
_atom_type_scat_source
C C -0.0020 0.0020 'International Tables Vol C Tables 4.2.6.8 and 6.1.1.4'
H H 0.0000 0.0000 'International Tables Vol C Tables 4.2.6.8 and 6.1.1.4'
N N -0.0031 0.0040 'International Tables Vol C Tables 4.2.6.8 and 6.1.1.4'
O O -0.0041 0.0074 'International Tables Vol C Tables 4.2.6.8 and 6.1.1.4'
Co Co 0.1760 1.1400 'International Tables Vol C Tables 4.2.6.8 and 6.1.1.4'

loop_
_geom_angle_atom_site_label_1
_geom_angle_atom_site_label_2
_geom_angle_atom_site_label_3
_geom_angle
_geom_angle_site_symmetry_1
_geom_angle_site_symmetry_3
N4 Co1 N2 113.6(5) 1_545 .
N4 Co1 N3 101.4(5) 1_545 1_455
N2 Co1 N3 112.1(4) . 1_455
N4 Co1 N1 110.1(4) 1_545 .
N2 Co1 N1 107.4(7) . .
N3 Co1 N1 112.3(6) 1_455 .
C2 N1 N1 107.7(8) . 3
C2 N1 Co1 129.8(10) . .
N1 N1 Co1 120.8(8) 3 .
C1 N2 N2 104.5(7) . 4
C1 N2 Co1 131.5(8) . .
N2 N2 Co1 123.0(4) 4 .
C15 N3 N3 109.6(6) . 4
C15 N3 Co1 125.8(8) . 1_655
N3 N3 Co1 118.9(5) 4 1_655
N4 N4 C16 108.1(9) 3 .
N4 N4 Co1 122.5(4) 3 1_565
C16 N4 Co1 125.9(10) . 1_565
N2 C1 C5 114.5(11) . .
N1 C2 C3 111.4(14) . .
C4 C3 C2 129.3(9) . .
C4 C3 C2 129.3(9) . 3
C2 C3 C2 101.3(19) . 3
C3 C4 C6 129.1(14) . 3
C3 C4 C6 129.1(14) . .
C6 C4 C6 102(3) 3 .
C1 C5 C1 101.7(15) 4 .
C1 C5 C10 129.1(7) 4 .
C1 C5 C10 129.1(7) . .
C7 C6 C4 133(2) . .
C6 C7 C8 117.8(15) . .
C9 C8 C7 122.1(8) . .
C9 C8 C7 122.1(8) . 3
C7 C8 C7 115.8(17) . 3
C8 C9 C16 127.5(12) . .
C8 C9 C16 127.5(12) . 3
C16 C9 C16 105(2) . 3
C11 C10 C11 121.2(14) . 4
C11 C10 C5 119.4(7) . .
C11 C10 C5 119.4(7) 4 .
C12 C11 C10 117.5(13) . .
C11 C12 C13 124.0(14) . .
C12 C13 C12 115.7(17) 4 .
C12 C13 C14 122.2(8) 4 .
C12 C13 C14 122.2(8) . .
C15 C14 C15 102.5(12) 4 .
C15 C14 C13 128.8(6) 4 .
C15 C14 C13 128.8(6) . .
N3 C15 C14 108.9(10) . .
C9 C16 N4 108.9(17) . .
C21 N5 C17 106(3) . .
C21 N5 C19 130(4) . .
C17 N5 C19 108(2) . .
N5 C17 C18 113(2) . .
C20 C19 N5 127(2) . .
O1 C21 N5 109(3) . .
O2 C26 N6 117.0(15) . .
C26 N6 C22 120(2) . .
C26 N6 C24 145(2) . .
C22 N6 C24 92(3) . .
N6 C22 C23 108(10) . .
N6 C24 C25 94(2) . .

loop_
_geom_bond_atom_site_label_1
_geom_bond_atom_site_label_2
_geom_bond_distance
_geom_bond_site_symmetry_2
Co1 N4 1.929(12) 1_545
Co1 N2 1.954(7) .
Co1 N3 2.009(9) 1_455
Co1 N1 2.017(13) .
N1 C2 1.280(15) .
N1 N1 1.32(3) 3
N2 C1 1.320(14) .
N2 N2 1.411(18) 4
N3 C15 1.286(15) .
N3 N3 1.40(2) 4
N3 Co1 2.009(9) 1_655
N4 N4 1.35(2) 3
N4 C16 1.422(17) .
N4 Co1 1.929(12) 1_565
C1 C5 1.338(15) .
C2 C3 1.359(16) .
C3 C4 1.32(4) .
C3 C2 1.359(16) 3
C4 C6 1.40(3) 3
C4 C6 1.40(3) .
C5 C1 1.338(15) 4
C5 C10 1.485(19) .
C6 C7 1.382(13) .
C7 C8 1.409(12) .
C8 C9 1.40(3) .
C8 C7 1.409(12) 3
C9 C16 1.41(2) .
C9 C16 1.41(2) 3
C10 C11 1.405(13) .
C10 C11 1.405(13) 4
C11 C12 1.346(15) .
C12 C13 1.394(16) .
C13 C12 1.394(16) 4
C13 C14 1.48(2) .
C14 C15 1.454(12) 4
C14 C15 1.454(12) .
N5 C21 1.47(2) .
N5 C17 1.474(19) .
N5 C19 1.505(17) .
C17 C18 1.513(19) .
C19 C20 1.482(18) .
C21 O1 1.27(2) .
O2 C26 1.243(15) .
C26 N6 1.375(16) .
N6 C22 1.466(19) .
N6 C24 1.48(2) .
C25 C24 1.54(2) .
C22 C23 1.9(2) .
